data_7161094
loop_
_publ_author_name
'Wu, Ying'
'Ma, Ze'
'Huang, Yong-Xiang'
'Li, Tian-Ze'
'Wang, Yong-Cui'
'Chen, Ji-Jun'

_publ_section_title
;
 Discovery of artemargyins A-E: rare 9'-<i>nor</i>-dibenzylbutane lignans
 and a lignan-coumarin hybrid with anti-hepatic fibrosis activities from
 <i>Artemisia argyi</i> var<i>. gracilis</i>.
;
_journal_issue 16
_journal_name_full 'Organic &amp; biomolecular chemistry'
_journal_page_first 3496
_journal_page_last 3505
_journal_paper_doi 10.1039/d6ob00214e
_journal_volume 24
_journal_year 2026
_chemical_absolute_configuration unk
_chemical_formula_moiety 'C19 H20 O6'
_chemical_formula_sum 'C19 H20 O6'
_chemical_formula_weight 344.35
_space_group_crystal_system monoclinic
_space_group_IT_number 4
_space_group_name_Hall 'P 2yb'
_space_group_name_H-M_alt 'P 1 21 1'
_atom_sites_solution_hydrogens geom
_audit_update_record
;
2026-01-30 deposited with the CCDC.	2026-03-20 downloaded from the CCDC.
;
_cell_angle_alpha 90
_cell_angle_beta 104.2890(10)
_cell_angle_gamma 90
_cell_formula_units_Z 2
_cell_length_a 10.4759(2)
_cell_length_b 5.47890(10)
_cell_length_c 15.0364(3)
_cell_measurement_reflns_used 9985
_cell_measurement_temperature 150.(2)
_cell_measurement_theta_max 69.9376
_cell_measurement_theta_min 3.0328
_cell_volume 836.34(3)
_computing_cell_refinement 'SAINT V8.38A (Bruker AXS Inc., 2017)'
_computing_data_collection 'Bruker Instrument Service vV6.2.15'
_computing_data_reduction 'SAINT V8.38A (Bruker AXS Inc., 2017)'
_computing_molecular_graphics 'shelXle (C.B. Huebschle, rev 882)'
_computing_structure_refinement 'SHELXL-2017/1 (Sheldrick, 2017)'
_computing_structure_solution 'SHELXT 2014/5 (Sheldrick, 2014)'
_diffrn_ambient_temperature 150.(2)
_diffrn_detector_area_resol_mean 7.3910
_diffrn_measured_fraction_theta_full 0.998
_diffrn_measured_fraction_theta_max 0.998
_diffrn_measurement_device_type 'Bruker D8 QUEST PHOTON II'
_diffrn_radiation_monochromator 'Helixos MX multilayer Optic'
_diffrn_radiation_type 'Cu K\a'
_diffrn_radiation_wavelength 1.54178
_diffrn_reflns_av_R_equivalents 0.0554
_diffrn_reflns_av_unetI/netI 0.0388
_diffrn_reflns_limit_h_max 12
_diffrn_reflns_limit_h_min -12
_diffrn_reflns_limit_k_max 6
_diffrn_reflns_limit_k_min -5
_diffrn_reflns_limit_l_max 18
_diffrn_reflns_limit_l_min -18
_diffrn_reflns_number 14587
_diffrn_reflns_theta_full 69.93
_diffrn_reflns_theta_max 69.93
_diffrn_reflns_theta_min 3.03
_diffrn_source 'Ius Diamond'
_diffrn_source_type Microfocus
_exptl_absorpt_coefficient_mu 0.848
_exptl_absorpt_correction_T_max 0.90
_exptl_absorpt_correction_T_min 0.76
_exptl_absorpt_correction_type multi-scan
_exptl_absorpt_process_details
;
SADABS-2016/2 - Bruker AXS area detector scaling and absorption correction
;
_exptl_crystal_colour 'clear light colourless'
_exptl_crystal_density_diffrn 1.367
_exptl_crystal_density_method 'not measured'
_exptl_crystal_description prism
_exptl_crystal_F_000 364
_exptl_crystal_size_max 0.330
_exptl_crystal_size_mid 0.210
_exptl_crystal_size_min 0.130
_refine_diff_density_max 0.235
_refine_diff_density_min -0.247
_refine_ls_abs_structure_details
;

Flack x determined using 1191 quotients [(I+)-(I-)]/[(I+)+(I-)]
(Parsons, Flack and Wagner, Acta Cryst. B69 (2013) 249-259).
;
_refine_ls_abs_structure_Flack 0.23(10)
_refine_ls_extinction_method none
_refine_ls_goodness_of_fit_ref 1.032
_refine_ls_hydrogen_treatment constr
_refine_ls_matrix_type full
_refine_ls_number_parameters 228
_refine_ls_number_reflns 3103
_refine_ls_number_restraints 1
_refine_ls_restrained_S_all 1.032
_refine_ls_R_factor_all 0.0388
_refine_ls_R_factor_gt 0.0364
_refine_ls_shift/su_max 0.000
_refine_ls_shift/su_mean 0.000
_refine_ls_structure_factor_coef Fsqd
_refine_ls_weighting_details 'w=1/[\s^2^(Fo^2^)+(0.0488P)^2^+0.1478P] where P=(Fo^2^+2Fc^2^)/3'
_refine_ls_weighting_scheme calc
_refine_ls_wR_factor_gt 0.0938
_refine_ls_wR_factor_ref 0.0964
_reflns_number_gt 2937
_reflns_number_total 3103
_reflns_threshold_expression 'I > 2\s(I)'
_cod_data_source_file d6ob00214e3.cif
_cod_data_source_block jk63392
_cod_depositor_comments
;
The following automatic conversions were performed:

data item '_exptl_absorpt_correction_type' value 'Multi-Scan' was
changed to 'multi-scan' in accordance with the
/home/data/users/saulius/crontab/automatic-downloads/rss-feeds/RSC/lib/dictionaries/cif_core.dic
dictionary named 'cif_core.dic' version 2.4.2 last updated on
2011-04-26.

Automatic conversion script
Id: cif_fix_values 8170 2020-07-09 18:12:32Z antanas 

 Adding full bibliography for 7161094.cif.
;
_cod_database_code 7161094

loop_
_space_group_symop_operation_xyz
'x, y, z'
'-x, y+1/2, -z'

loop_
_atom_site_type_symbol
_atom_site_label
_atom_site_fract_x
_atom_site_fract_y
_atom_site_fract_z
_atom_site_U_iso_or_equiv
_atom_site_adp_type
_atom_site_calc_flag
_atom_site_refinement_flags_adp
_atom_site_refinement_flags_occupancy
_atom_site_refinement_flags_posn
_atom_site_occupancy
_atom_site_disorder_assembly
_atom_site_disorder_group
O O1 0.2911(2) 0.8227(4) 0.67837(13) 0.0597(5) Uani d . . . 1 . .
O O2 0.92137(17) 0.7984(4) 0.55339(12) 0.0526(5) Uani d . . . 1 . .
O O3 0.16141(19) 0.7961(5) 0.78224(15) 0.0636(6) Uani d . . . 1 . .
O O4 0.70949(17) 0.7859(4) 0.45928(12) 0.0521(5) Uani d . . . 1 . .
O O5 0.8936(2) 0.0444(4) 0.91257(16) 0.0718(7) Uani d . . . 1 . .
H H17 0.969724 0.072802 0.945024 0.108 Uiso calc U . R 1 . .
C C1 0.1938(3) 0.9482(6) 0.7128(2) 0.0602(8) Uani d . . . 1 . .
H H3 0.114389 0.978518 0.662602 0.072 Uiso calc U . R 1 . .
H H1 0.228672 1.107194 0.73942 0.072 Uiso calc U . R 1 . .
C C2 0.3443(3) 0.6570(5) 0.74621(16) 0.0454(6) Uani d . . . 1 . .
C C3 0.4538(2) 0.5156(5) 0.75257(15) 0.0425(6) Uani d . . . 1 . .
H H4 0.504902 0.527633 0.708595 0.051 Uiso calc U . R 1 . .
C C4 0.4880(2) 0.3519(5) 0.82656(14) 0.0390(5) Uani d . . . 1 . .
C C5 0.6113(2) 0.2008(5) 0.83767(16) 0.0405(5) Uani d . . . 1 . .
H H6 0.604791 0.101579 0.781696 0.049 Uiso calc U . R 1 . .
H H5 0.618825 0.087608 0.89004 0.049 Uiso calc U . R 1 . .
O O6 0.8729(2) 0.6181(4) 0.97546(15) 0.0739(7) Uani d . . . 1 . .
H H18 0.866371 0.739549 0.940526 0.111 Uiso calc U . R 1 . .
C C6 0.7358(2) 0.3609(5) 0.85437(15) 0.0394(5) Uani d . . . 1 . .
H H7 0.71756 0.4964 0.808422 0.047 Uiso calc U . R 1 . .
C C7 0.8580(2) 0.2279(5) 0.84283(18) 0.0473(6) Uani d . . . 1 . .
H H14 0.931724 0.348595 0.851846 0.057 Uiso calc U . R 1 . .
C C8 0.8432(2) 0.1065(5) 0.7491(2) 0.0485(6) Uani d . . . 1 . .
H H8 0.927947 0.029558 0.747174 0.058 Uiso calc U . R 1 . .
H H13 0.776272 -0.024467 0.741912 0.058 Uiso calc U . R 1 . .
C C9 0.8030(2) 0.2818(5) 0.66932(16) 0.0393(5) Uani d . . . 1 . .
C C10 0.8927(2) 0.4578(5) 0.65401(16) 0.0411(6) Uani d . . . 1 . .
H H11 0.979372 0.467367 0.692418 0.049 Uiso calc U . R 1 . .
C C11 0.8511(2) 0.6154(5) 0.58190(16) 0.0395(5) Uani d . . . 1 . .
C C12 0.8327(2) 0.9115(6) 0.47630(16) 0.0466(6) Uani d . . . 1 . .
H H2 0.820324 1.085611 0.489699 0.056 Uiso calc U . R 1 . .
H H10 0.869137 0.902117 0.421608 0.056 Uiso calc U . R 1 . .
C C13 0.2671(2) 0.6400(6) 0.80777(18) 0.0486(6) Uani d . . . 1 . .
C C14 0.2948(3) 0.4780(6) 0.87916(18) 0.0522(7) Uani d . . . 1 . .
H H20 0.240115 0.463015 0.920729 0.063 Uiso calc U . R 1 . .
C C15 0.4084(3) 0.3351(5) 0.88775(16) 0.0469(6) Uani d . . . 1 . .
H H19 0.431765 0.222829 0.937253 0.056 Uiso calc U . R 1 . .
C C16 0.6768(2) 0.2749(5) 0.61150(16) 0.0431(5) Uani d . . . 1 . .
H H12 0.616777 0.154694 0.621961 0.052 Uiso calc U . R 1 . .
C C17 0.6350(2) 0.4380(5) 0.53863(16) 0.0452(6) Uani d . . . 1 . .
H H9 0.548311 0.432024 0.500076 0.054 Uiso calc U . R 1 . .
C C18 0.7248(2) 0.6066(5) 0.52543(15) 0.0401(5) Uani d . . . 1 . .
C C19 0.7573(3) 0.4759(6) 0.94970(17) 0.0575(8) Uani d . . . 1 . .
H H15 0.680542 0.580004 0.950946 0.069 Uiso calc U . R 1 . .
H H16 0.76157 0.34433 0.995488 0.069 Uiso calc U . R 1 . .

loop_
_atom_site_aniso_label
_atom_site_aniso_U_11
_atom_site_aniso_U_22
_atom_site_aniso_U_33
_atom_site_aniso_U_12
_atom_site_aniso_U_13
_atom_site_aniso_U_23
O1 0.0633(11) 0.0637(13) 0.0456(10) 0.0178(11) 0.0013(8) 0.0016(9)
O2 0.0439(9) 0.0579(12) 0.0511(10) -0.0074(9) 0.0023(7) 0.0106(9)
O3 0.0467(10) 0.0704(14) 0.0703(13) 0.0080(11) 0.0078(9) -0.0188(12)
O4 0.0497(9) 0.0559(12) 0.0431(9) -0.0041(9) -0.0033(7) 0.0086(9)
O5 0.0511(11) 0.0652(14) 0.0780(14) -0.0118(10) -0.0241(10) 0.0429(12)
C1 0.0481(15) 0.0577(19) 0.0644(17) 0.0068(14) -0.0062(12) -0.0168(15)
C2 0.0479(13) 0.0511(15) 0.0321(11) 0.0011(12) 0.0000(9) -0.0067(11)
C3 0.0422(12) 0.0544(15) 0.0302(10) -0.0011(11) 0.0073(9) -0.0040(11)
C4 0.0392(11) 0.0439(14) 0.0309(10) -0.0082(10) 0.0027(9) -0.0051(10)
C5 0.0382(12) 0.0437(14) 0.0370(11) -0.0085(10) 0.0043(9) 0.0026(10)
O6 0.0768(14) 0.0567(13) 0.0607(12) -0.0289(12) -0.0353(10) 0.0178(10)
C6 0.0389(11) 0.0431(14) 0.0306(10) -0.0099(10) -0.0018(8) 0.0082(10)
C7 0.0364(12) 0.0474(15) 0.0490(14) -0.0043(10) -0.0070(10) 0.0212(11)
C8 0.0328(11) 0.0454(15) 0.0651(16) 0.0100(11) 0.0078(10) 0.0099(13)
C9 0.0324(10) 0.0419(13) 0.0434(12) 0.0068(10) 0.0090(9) -0.0011(11)
C10 0.0300(10) 0.0503(15) 0.0411(12) 0.0062(10) 0.0053(9) -0.0009(10)
C11 0.0348(11) 0.0442(14) 0.0393(11) 0.0006(11) 0.0092(9) -0.0046(11)
C12 0.0467(13) 0.0549(16) 0.0382(12) -0.0008(12) 0.0108(10) 0.0028(11)
C13 0.0390(12) 0.0568(16) 0.0471(14) -0.0030(12) 0.0047(10) -0.0201(13)
C14 0.0500(14) 0.0639(18) 0.0465(14) -0.0126(13) 0.0190(11) -0.0149(13)
C15 0.0490(13) 0.0550(17) 0.0360(11) -0.0130(12) 0.0093(10) -0.0038(11)
C16 0.0374(11) 0.0492(15) 0.0420(12) -0.0011(11) 0.0085(9) -0.0024(11)
C17 0.0358(11) 0.0570(17) 0.0383(12) -0.0026(11) 0.0006(9) -0.0034(11)
C18 0.0396(11) 0.0471(14) 0.0308(10) 0.0056(11) 0.0036(9) -0.0034(10)
C19 0.0697(17) 0.0600(18) 0.0344(12) -0.0257(15) -0.0032(11) 0.0036(12)

loop_
_atom_type_symbol
_atom_type_description
_atom_type_scat_dispersion_real
_atom_type_scat_dispersion_imag
_atom_type_scat_source
C C 0.0181 0.0091 'International Tables Vol C Tables 4.2.6.8 and 6.1.1.4'
H H 0.0000 0.0000 'International Tables Vol C Tables 4.2.6.8 and 6.1.1.4'
O O 0.0492 0.0322 'International Tables Vol C Tables 4.2.6.8 and 6.1.1.4'

loop_
_geom_angle_atom_site_label_1
_geom_angle_atom_site_label_2
_geom_angle_atom_site_label_3
_geom_angle_site_symmetry_1
_geom_angle_site_symmetry_3
_geom_angle
_geom_angle_publ_flag
C2 O1 C1 . . 104.1(2) ?
C11 O2 C12 . . 106.09(18) ?
C13 O3 C1 . . 104.1(2) ?
C18 O4 C12 . . 105.94(18) ?
C7 O5 H17 . . 109.5 ?
O1 C1 O3 . . 107.5(3) ?
O1 C1 H3 . . 110.2 ?
O3 C1 H3 . . 110.2 ?
O1 C1 H1 . . 110.2 ?
O3 C1 H1 . . 110.2 ?
H3 C1 H1 . . 108.5 ?
C3 C2 C13 . . 122.5(3) ?
C3 C2 O1 . . 127.2(2) ?
C13 C2 O1 . . 110.2(2) ?
C2 C3 C4 . . 117.5(2) ?
C2 C3 H4 . . 121.2 ?
C4 C3 H4 . . 121.2 ?
C15 C4 C3 . . 119.3(2) ?
C15 C4 C5 . . 121.9(2) ?
C3 C4 C5 . . 118.8(2) ?
C4 C5 C6 . . 111.9(2) ?
C4 C5 H6 . . 109.2 ?
C6 C5 H6 . . 109.2 ?
C4 C5 H5 . . 109.2 ?
C6 C5 H5 . . 109.2 ?
H6 C5 H5 . . 107.9 ?
C19 O6 H18 . . 109.5 ?
C7 C6 C19 . . 111.8(2) ?
C7 C6 C5 . . 114.3(2) ?
C19 C6 C5 . . 108.0(2) ?
C7 C6 H7 . . 107.5 ?
C19 C6 H7 . . 107.5 ?
C5 C6 H7 . . 107.5 ?
O5 C7 C6 . . 109.1(2) ?
O5 C7 C8 . . 108.5(2) ?
C6 C7 C8 . . 114.59(19) ?
O5 C7 H14 . . 108.2 ?
C6 C7 H14 . . 108.2 ?
C8 C7 H14 . . 108.2 ?
C9 C8 C7 . . 113.5(2) ?
C9 C8 H8 . . 108.9 ?
C7 C8 H8 . . 108.9 ?
C9 C8 H13 . . 108.9 ?
C7 C8 H13 . . 108.9 ?
H8 C8 H13 . . 107.7 ?
C16 C9 C10 . . 119.1(2) ?
C16 C9 C8 . . 120.9(2) ?
C10 C9 C8 . . 120.0(2) ?
C11 C10 C9 . . 117.9(2) ?
C11 C10 H11 . . 121.1 ?
C9 C10 H11 . . 121.1 ?
C10 C11 O2 . . 128.1(2) ?
C10 C11 C18 . . 122.1(2) ?
O2 C11 C18 . . 109.8(2) ?
O4 C12 O2 . . 108.2(2) ?
O4 C12 H2 . . 110.1 ?
O2 C12 H2 . . 110.1 ?
O4 C12 H10 . . 110.1 ?
O2 C12 H10 . . 110.1 ?
H2 C12 H10 . . 108.4 ?
C14 C13 C2 . . 121.7(3) ?
C14 C13 O3 . . 128.5(2) ?
C2 C13 O3 . . 109.7(3) ?
C13 C14 C15 . . 116.4(2) ?
C13 C14 H20 . . 121.8 ?
C15 C14 H20 . . 121.8 ?
C4 C15 C14 . . 122.4(3) ?
C4 C15 H19 . . 118.8 ?
C14 C15 H19 . . 118.8 ?
C9 C16 C17 . . 122.5(2) ?
C9 C16 H12 . . 118.8 ?
C17 C16 H12 . . 118.8 ?
C18 C17 C16 . . 116.9(2) ?
C18 C17 H9 . . 121.6 ?
C16 C17 H9 . . 121.6 ?
C17 C18 O4 . . 128.6(2) ?
C17 C18 C11 . . 121.5(2) ?
O4 C18 C11 . . 109.9(2) ?
O6 C19 C6 . . 113.7(2) ?
O6 C19 H15 . . 108.8 ?
C6 C19 H15 . . 108.8 ?
O6 C19 H16 . . 108.8 ?
C6 C19 H16 . . 108.8 ?
H15 C19 H16 . . 107.7 ?

loop_
_geom_bond_atom_site_label_1
_geom_bond_atom_site_label_2
_geom_bond_site_symmetry_2
_geom_bond_distance
_geom_bond_publ_flag
O1 C2 . 1.376(3) ?
O1 C1 . 1.428(4) ?
O2 C11 . 1.373(3) ?
O2 C12 . 1.435(3) ?
O3 C13 . 1.376(3) ?
O3 C1 . 1.441(4) ?
O4 C18 . 1.379(3) ?
O4 C12 . 1.429(3) ?
O5 C7 . 1.434(3) ?
O5 H17 . 0.84 ?
C1 H3 . 0.99 ?
C1 H1 . 0.99 ?
C2 C3 . 1.368(4) ?
C2 C13 . 1.375(4) ?
C3 C4 . 1.405(4) ?
C3 H4 . 0.95 ?
C4 C15 . 1.388(3) ?
C4 C5 . 1.509(3) ?
C5 C6 . 1.540(3) ?
C5 H6 . 0.99 ?
C5 H5 . 0.99 ?
O6 C19 . 1.412(3) ?
O6 H18 . 0.84 ?
C6 C7 . 1.519(4) ?
C6 C19 . 1.531(4) ?
C6 H7 . 1.0 ?
C7 C8 . 1.532(4) ?
C7 H14 . 1.0 ?
C8 C9 . 1.513(4) ?
C8 H8 . 0.99 ?
C8 H13 . 0.99 ?
C9 C16 . 1.392(3) ?
C9 C10 . 1.404(4) ?
C10 C11 . 1.370(3) ?
C10 H11 . 0.95 ?
C11 C18 . 1.385(3) ?
C12 H2 . 0.99 ?
C12 H10 . 0.99 ?
C13 C14 . 1.368(4) ?
C14 C15 . 1.404(4) ?
C14 H20 . 0.95 ?
C15 H19 . 0.95 ?
C16 C17 . 1.398(4) ?
C16 H12 . 0.95 ?
C17 C18 . 1.367(4) ?
C17 H9 . 0.95 ?
C19 H15 . 0.99 ?
C19 H16 . 0.99 ?

loop_
_geom_hbond_atom_site_label_D
_geom_hbond_atom_site_label_H
_geom_hbond_atom_site_label_A
_geom_hbond_site_symmetry_A
_geom_hbond_distance_DH
_geom_hbond_distance_HA
_geom_hbond_distance_DA
_geom_hbond_angle_DHA
_geom_hbond_publ_flag
O5 H17 O6 2_747 0.84 1.80 2.635(3) 173.8 ?
C1 H3 O2 1_455 0.99 2.47 3.345(3) 146.6 ?
O6 H18 O5 1_565 0.84 1.76 2.549(3) 155.0 ?

loop_
_geom_torsion_atom_site_label_1
_geom_torsion_atom_site_label_2
_geom_torsion_atom_site_label_3
_geom_torsion_atom_site_label_4
_geom_torsion_site_symmetry_1
_geom_torsion_site_symmetry_2
_geom_torsion_site_symmetry_3
_geom_torsion_site_symmetry_4
_geom_torsion
_geom_torsion_publ_flag
C2 O1 C1 O3 . . . . -20.3(3) ?
C13 O3 C1 O1 . . . . 20.1(3) ?
C1 O1 C2 C3 . . . . -170.1(3) ?
C1 O1 C2 C13 . . . . 13.0(3) ?
C13 C2 C3 C4 . . . . -1.3(4) ?
O1 C2 C3 C4 . . . . -177.9(2) ?
C2 C3 C4 C15 . . . . 1.9(4) ?
C2 C3 C4 C5 . . . . -177.5(2) ?
C15 C4 C5 C6 . . . . -116.8(3) ?
C3 C4 C5 C6 . . . . 62.6(3) ?
C4 C5 C6 C7 . . . . -165.72(19) ?
C4 C5 C6 C19 . . . . 69.2(3) ?
C19 C6 C7 O5 . . . . 57.7(3) ?
C5 C6 C7 O5 . . . . -65.5(3) ?
C19 C6 C7 C8 . . . . 179.5(2) ?
C5 C6 C7 C8 . . . . 56.4(3) ?
O5 C7 C8 C9 . . . . 178.9(2) ?
C6 C7 C8 C9 . . . . 56.8(3) ?
C7 C8 C9 C16 . . . . -108.3(3) ?
C7 C8 C9 C10 . . . . 70.4(3) ?
C16 C9 C10 C11 . . . . -0.2(3) ?
C8 C9 C10 C11 . . . . -178.9(2) ?
C9 C10 C11 O2 . . . . -179.1(2) ?
C9 C10 C11 C18 . . . . 0.6(4) ?
C12 O2 C11 C10 . . . . -179.1(2) ?
C12 O2 C11 C18 . . . . 1.2(3) ?
C18 O4 C12 O2 . . . . 0.9(3) ?
C11 O2 C12 O4 . . . . -1.3(3) ?
C3 C2 C13 C14 . . . . -0.5(4) ?
O1 C2 C13 C14 . . . . 176.5(2) ?
C3 C2 C13 O3 . . . . -177.5(2) ?
O1 C2 C13 O3 . . . . -0.5(3) ?
C1 O3 C13 C14 . . . . 171.1(3) ?
C1 O3 C13 C2 . . . . -12.1(3) ?
C2 C13 C14 C15 . . . . 1.8(4) ?
O3 C13 C14 C15 . . . . 178.2(2) ?
C3 C4 C15 C14 . . . . -0.6(4) ?
C5 C4 C15 C14 . . . . 178.8(2) ?
C13 C14 C15 C4 . . . . -1.2(4) ?
C10 C9 C16 C17 . . . . -0.4(4) ?
C8 C9 C16 C17 . . . . 178.3(2) ?
C9 C16 C17 C18 . . . . 0.6(4) ?
C16 C17 C18 O4 . . . . 179.8(2) ?
C16 C17 C18 C11 . . . . -0.2(4) ?
C12 O4 C18 C17 . . . . 179.8(3) ?
C12 O4 C18 C11 . . . . -0.1(3) ?
C10 C11 C18 C17 . . . . -0.4(4) ?
O2 C11 C18 C17 . . . . 179.3(2) ?
C10 C11 C18 O4 . . . . 179.6(2) ?
O2 C11 C18 O4 . . . . -0.7(3) ?
C7 C6 C19 O6 . . . . 50.3(3) ?
C5 C6 C19 O6 . . . . 176.9(2) ?
